data_4339811
loop_
_publ_author_name
'Zhou, Lei'
'Powell, Douglas'
'Nicholas, Kenneth M.'

_publ_section_title
;
 Tripodal bis(imidazole) thioether copper(I) complexes: mimics of the
 Cu(M) site of copper hydroxylase enzymes.
;
_journal_issue 19
_journal_name_full 'Inorganic chemistry'
_journal_page_first 7789
_journal_page_last 7799
_journal_paper_doi 10.1021/ic700447k
_journal_volume 46
_journal_year 2007
_chemical_formula_moiety 'C76 H76 Cu2 N8 O4 S2, 2(C F3 O3 S), 2(C H2 Cl2)'
_chemical_formula_sum 'C80 H80 Cl4 Cu2 F6 N8 O10 S4'
_chemical_formula_weight 1824.64
_chemical_name_systematic
; 
 ? 
;
_space_group_IT_number 14
_symmetry_cell_setting monoclinic
_symmetry_space_group_name_Hall '-P 2ybc'
_symmetry_space_group_name_H-M 'P 1 21/c 1'
_atom_sites_solution_hydrogens geom
_atom_sites_solution_primary direct
_atom_sites_solution_secondary difmap
_audit_creation_method SHELXL-97
_cell_angle_alpha 90.00
_cell_angle_beta 113.451(5)
_cell_angle_gamma 90.00
_cell_formula_units_Z 2
_cell_length_a 14.518(2)
_cell_length_b 18.331(3)
_cell_length_c 17.942(3)
_cell_measurement_reflns_used 7412
_cell_measurement_temperature 100(2)
_cell_measurement_theta_max 27.93
_cell_measurement_theta_min 2.54
_cell_volume 4380.5(12)
_computing_cell_refinement 'Bruker SMART'
_computing_data_collection 'Bruker SMART'
_computing_data_reduction 'Bruker SAINT'
_computing_molecular_graphics 'SHELXTL (Sheldrick, 2000)'
_computing_publication_material 'SHELXTL (Sheldrick, 2000)'
_computing_structure_refinement 'SHELXTL (Sheldrick, 2000)'
_computing_structure_solution 'SHELXTL (Sheldrick, 2000)'
_diffrn_ambient_temperature 100(2)
_diffrn_measured_fraction_theta_full 1.000
_diffrn_measured_fraction_theta_max 1.000
_diffrn_measurement_device_type 'Bruker APEX'
_diffrn_measurement_method '\w scans'
_diffrn_radiation_monochromator graphite
_diffrn_radiation_source 'fine-focus sealed tube'
_diffrn_radiation_type MoK\a
_diffrn_radiation_wavelength 0.71073
_diffrn_reflns_av_R_equivalents 0.0259
_diffrn_reflns_av_sigmaI/netI 0.0227
_diffrn_reflns_limit_h_max 16
_diffrn_reflns_limit_h_min -17
_diffrn_reflns_limit_k_max 22
_diffrn_reflns_limit_k_min 0
_diffrn_reflns_limit_l_max 22
_diffrn_reflns_limit_l_min 0
_diffrn_reflns_number 39033
_diffrn_reflns_theta_full 26.00
_diffrn_reflns_theta_max 26.00
_diffrn_reflns_theta_min 1.66
_diffrn_standards_number 0
_exptl_absorpt_coefficient_mu 0.774
_exptl_absorpt_correction_T_max 0.8993
_exptl_absorpt_correction_T_min 0.7574
_exptl_absorpt_correction_type multi-scan
_exptl_absorpt_process_details 'SADABS (Sheldrick, 2002)'
_exptl_crystal_colour brown
_exptl_crystal_density_diffrn 1.383
_exptl_crystal_density_method 'not measured'
_exptl_crystal_description prism
_exptl_crystal_F_000 1880
_exptl_crystal_size_max 0.38
_exptl_crystal_size_mid 0.18
_exptl_crystal_size_min 0.14
_refine_diff_density_max 1.269
_refine_diff_density_min -1.086
_refine_diff_density_rms 0.120
_refine_ls_extinction_method none
_refine_ls_goodness_of_fit_ref 1.039
_refine_ls_hydrogen_treatment mixed
_refine_ls_matrix_type full
_refine_ls_number_parameters 685
_refine_ls_number_reflns 8620
_refine_ls_number_restraints 622
_refine_ls_restrained_S_all 1.049
_refine_ls_R_factor_all 0.0952
_refine_ls_R_factor_gt 0.0830
_refine_ls_shift/su_max 0.025
_refine_ls_shift/su_mean 0.001
_refine_ls_structure_factor_coef Fsqd
_refine_ls_weighting_details 'calc w=1/[\s^2^(Fo^2^)+(0.1800P)^2^+5.0000P] where P=(Fo^2^+2Fc^2^)/3'
_refine_ls_weighting_scheme calc
_refine_ls_wR_factor_gt 0.2520
_refine_ls_wR_factor_ref 0.2647
_reflns_number_gt 6584
_reflns_number_total 8620
_reflns_threshold_expression I>2\s(I)
_cod_data_source_file ic700447k-file002.cif
_cod_data_source_block 06073
_cod_depositor_comments
;
The following automatic conversions were performed:

'_symmetry_cell_setting' value 'Monoclinic' changed to 'monoclinic'
according to
/usr/data/users/saulius/automatic-downloads/retrospective/ACS/lib/dictionaries/cif_core.dic
dictionary named 'cif_core.dic' version 2.4.2 from 2011-04-26.

Automatic conversion script
Id: cif_fix_values 2281 2013-09-26 08:29:07Z andrius 
;
_cod_original_sg_symbol_H-M 'P 21/c'
_cod_database_code 4339811

loop_
_symmetry_equiv_pos_as_xyz
'x, y, z'
'-x, y+1/2, -z+1/2'
'-x, -y, -z'
'x, -y-1/2, z-1/2'

loop_
_atom_site_label
_atom_site_type_symbol
_atom_site_fract_x
_atom_site_fract_y
_atom_site_fract_z
_atom_site_U_iso_or_equiv
_atom_site_adp_type
_atom_site_occupancy
_atom_site_symmetry_multiplicity
_atom_site_calc_flag
_atom_site_refinement_flags
_atom_site_disorder_assembly
_atom_site_disorder_group
Cu1 Cu 0.40062(3) 0.50006(2) 0.42746(3) 0.0334(2) Uani 1 1 d . . .
S1 S 0.27281(10) 0.48677(9) 0.51425(8) 0.0578(4) Uani 1 1 d D . .
O1 O 0.50013(18) 0.4350(2) 0.50082(19) 0.0545(10) Uani 1 1 d . . .
N1 N 0.3090(2) 0.42682(16) 0.35804(18) 0.0280(6) Uani 1 1 d . . .
C2 C 0.3301(3) 0.3565(2) 0.3411(2) 0.0318(8) Uani 1 1 d . A .
C3 C 0.2424(3) 0.3197(2) 0.3054(2) 0.0338(8) Uani 1 1 d . . .
N4 N 0.1664(2) 0.36798(17) 0.30121(18) 0.0305(6) Uani 1 1 d . A .
C5 C 0.2101(3) 0.43264(19) 0.3335(2) 0.0276(7) Uani 1 1 d . A .
C6 C 0.1557(3) 0.49900(17) 0.3482(2) 0.0280(8) Uani 1 1 d . . .
C7 C 0.2104(3) 0.56987(19) 0.3434(2) 0.0293(7) Uani 1 1 d . A .
N8 N 0.1675(2) 0.63630(17) 0.3233(2) 0.0335(7) Uani 1 1 d . . .
C9 C 0.2416(3) 0.6856(2) 0.3271(3) 0.0360(8) Uani 1 1 d . A .
C10 C 0.3281(3) 0.6469(2) 0.3493(3) 0.0390(9) Uani 1 1 d . . .
N11 N 0.3080(2) 0.57479(17) 0.3607(2) 0.0315(7) Uani 1 1 d . A .
C12 C 0.4352(5) 0.3342(5) 0.3567(5) 0.033(2) Uani 0.613(8) 1 d PDU A 1
C13 C 0.4918(5) 0.3798(4) 0.3301(4) 0.052(2) Uani 0.613(8) 1 d PDU A 1
H13 H 0.4630 0.4232 0.3013 0.062 Uiso 0.613(8) 1 calc PR A 1
C14 C 0.5905(4) 0.3622(4) 0.3457(5) 0.068(2) Uani 0.613(8) 1 d PDU A 1
H14 H 0.6292 0.3934 0.3272 0.082 Uiso 0.613(8) 1 calc PR A 1
C15 C 0.6328(4) 0.2993(4) 0.3881(4) 0.062(2) Uani 0.613(8) 1 d PDU A 1
H15 H 0.7007 0.2876 0.3993 0.075 Uiso 0.613(8) 1 calc PR A 1
C16 C 0.5760(6) 0.2534(5) 0.4142(5) 0.063(3) Uani 0.613(8) 1 d PDU A 1
H16 H 0.6048 0.2099 0.4428 0.076 Uiso 0.613(8) 1 calc PR A 1
C17 C 0.4774(6) 0.2709(5) 0.3987(6) 0.056(3) Uani 0.613(8) 1 d PDU A 1
H17 H 0.4385 0.2395 0.4168 0.067 Uiso 0.613(8) 1 calc PR A 1
C12' C 0.4297(10) 0.3292(12) 0.3526(12) 0.077(8) Uani 0.387(8) 1 d PDU A 2
C13' C 0.4756(11) 0.3481(11) 0.3010(10) 0.123(10) Uani 0.387(8) 1 d PDU A 2
H13' H 0.4476 0.3855 0.2617 0.148 Uiso 0.387(8) 1 calc PR A 2
C14' C 0.5623(11) 0.3128(12) 0.3065(10) 0.117(7) Uani 0.387(8) 1 d PDU A 2
H14' H 0.5938 0.3258 0.2711 0.141 Uiso 0.387(8) 1 calc PR A 2
C15' C 0.6031(11) 0.2584(9) 0.3637(12) 0.108(6) Uani 0.387(8) 1 d PDU A 2
H15' H 0.6626 0.2341 0.3675 0.130 Uiso 0.387(8) 1 calc PR A 2
C16' C 0.5573(15) 0.2394(9) 0.4153(13) 0.126(11) Uani 0.387(8) 1 d PDU A 2
H16' H 0.5854 0.2022 0.4547 0.152 Uiso 0.387(8) 1 calc PR A 2
C17' C 0.4705(15) 0.2747(12) 0.4097(13) 0.084(7) Uani 0.387(8) 1 d PDU A 2
H17' H 0.4389 0.2615 0.4450 0.100 Uiso 0.387(8) 1 calc PR A 2
C18 C 0.2211(3) 0.2451(2) 0.2719(3) 0.0382(9) Uani 1 1 d . A .
C19 C 0.2488(5) 0.1845(3) 0.3195(4) 0.0657(14) Uani 1 1 d . . .
H19 H 0.2792 0.1899 0.3768 0.079 Uiso 1 1 calc R A .
C20 C 0.2337(5) 0.1152(3) 0.2862(4) 0.0741(17) Uani 1 1 d . A .
H20 H 0.2546 0.0737 0.3207 0.089 Uiso 1 1 calc R . .
C21 C 0.1894(4) 0.1064(3) 0.2050(4) 0.0599(13) Uani 1 1 d . . .
H21 H 0.1835 0.0591 0.1817 0.072 Uiso 1 1 calc R A .
C22 C 0.1525(4) 0.1668(3) 0.1556(3) 0.0580(13) Uani 1 1 d . A .
H22 H 0.1160 0.1606 0.0988 0.070 Uiso 1 1 calc R . .
C23 C 0.1688(3) 0.2358(2) 0.1888(3) 0.0467(10) Uani 1 1 d . . .
H23 H 0.1442 0.2772 0.1547 0.056 Uiso 1 1 calc R A .
C24 C 0.0596(3) 0.3458(2) 0.2657(3) 0.0403(9) Uani 1 1 d . . .
H24A H 0.0187 0.3839 0.2760 0.060 Uiso 1 1 calc R A .
H24B H 0.0515 0.3000 0.2907 0.060 Uiso 1 1 calc R . .
H24C H 0.0377 0.3389 0.2070 0.060 Uiso 1 1 calc R . .
C25 C 0.1493(3) 0.49258(18) 0.4349(3) 0.0332(8) Uani 1 1 d D A .
C26 C 0.0866(3) 0.4229(3) 0.4400(3) 0.0512(12) Uani 1 1 d . . .
H26A H 0.0187 0.4257 0.3973 0.077 Uiso 1 1 calc R A .
H26B H 0.0828 0.4214 0.4933 0.077 Uiso 1 1 calc R . .
H26C H 0.1198 0.3786 0.4325 0.077 Uiso 1 1 calc R . .
C27 C 0.0990(5) 0.5608(3) 0.4551(3) 0.0694(17) Uani 1 1 d . . .
H27A H 0.1390 0.6043 0.4567 0.104 Uiso 1 1 calc R A .
H27B H 0.0954 0.5540 0.5080 0.104 Uiso 1 1 calc R . .
H27C H 0.0311 0.5669 0.4131 0.104 Uiso 1 1 calc R . .
C28 C 0.2913(6) 0.3807(4) 0.5211(5) 0.053(2) Uani 0.613(8) 1 d PD A 1
H28A H 0.2617 0.3604 0.5571 0.080 Uiso 0.613(8) 1 calc PR A 1
H28B H 0.3632 0.3693 0.5428 0.080 Uiso 0.613(8) 1 calc PR A 1
H28C H 0.2582 0.3593 0.4668 0.080 Uiso 0.613(8) 1 calc PR A 1
C28' C 0.2944(11) 0.5913(5) 0.5408(10) 0.102(7) Uani 0.387(8) 1 d PD A 2
H28D H 0.2479 0.6201 0.4955 0.153 Uiso 0.387(8) 1 calc PR A 2
H28E H 0.3637 0.6044 0.5503 0.153 Uiso 0.387(8) 1 calc PR A 2
H28F H 0.2825 0.6014 0.5899 0.153 Uiso 0.387(8) 1 calc PR A 2
O29 O 0.0559(2) 0.50160(12) 0.28967(18) 0.0342(6) Uani 1 1 d . A .
C30 C 0.0444(3) 0.5082(2) 0.2064(3) 0.0421(10) Uani 1 1 d . . .
H30A H 0.0755 0.5537 0.1996 0.063 Uiso 1 1 calc R A .
H30B H -0.0272 0.5086 0.1707 0.063 Uiso 1 1 calc R . .
H30C H 0.0771 0.4668 0.1924 0.063 Uiso 1 1 calc R . .
C31 C 0.0622(3) 0.6609(2) 0.2973(3) 0.0464(11) Uani 1 1 d . A .
H31A H 0.0184 0.6183 0.2893 0.070 Uiso 1 1 calc R . .
H31B H 0.0423 0.6879 0.2462 0.070 Uiso 1 1 calc R . .
H31C H 0.0563 0.6926 0.3391 0.070 Uiso 1 1 calc R . .
C32 C 0.2211(3) 0.7637(2) 0.3069(3) 0.0428(10) Uani 1 1 d . . .
C33 C 0.2086(4) 0.7908(3) 0.2326(4) 0.0593(13) Uani 1 1 d . A .
H33 H 0.2115 0.7592 0.1916 0.071 Uiso 1 1 calc R . .
C34 C 0.1917(5) 0.8649(3) 0.2173(5) 0.0766(18) Uani 1 1 d . . .
H34 H 0.1827 0.8838 0.1656 0.092 Uiso 1 1 calc R A .
C35 C 0.1878(4) 0.9106(3) 0.2751(5) 0.080(2) Uani 1 1 d . A .
H35 H 0.1794 0.9615 0.2648 0.096 Uiso 1 1 calc R . .
C36 C 0.1960(4) 0.8835(3) 0.3487(4) 0.0757(18) Uani 1 1 d . . .
H36 H 0.1894 0.9152 0.3881 0.091 Uiso 1 1 calc R A .
C37 C 0.2136(4) 0.8108(3) 0.3654(4) 0.0645(14) Uani 1 1 d . A .
H37 H 0.2207 0.7923 0.4168 0.077 Uiso 1 1 calc R . .
C38 C 0.4212(7) 0.6762(6) 0.3444(8) 0.063(3) Uani 0.613(8) 1 d PDU A 1
C39 C 0.4626(9) 0.7417(6) 0.3809(9) 0.076(4) Uani 0.613(8) 1 d PDU A 1
H39 H 0.4343 0.7670 0.4129 0.091 Uiso 0.613(8) 1 calc PR A 1
C40 C 0.5452(8) 0.7704(5) 0.3709(8) 0.119(6) Uani 0.613(8) 1 d PDU A 1
H40 H 0.5736 0.8153 0.3960 0.143 Uiso 0.613(8) 1 calc PR A 1
C41 C 0.5863(7) 0.7334(6) 0.3240(7) 0.137(6) Uani 0.613(8) 1 d PDU A 1
H41 H 0.6429 0.7531 0.3170 0.164 Uiso 0.613(8) 1 calc PR A 1
C42 C 0.5452(6) 0.6679(6) 0.2874(6) 0.109(4) Uani 0.613(8) 1 d PDU A 1
H42 H 0.5734 0.6426 0.2552 0.131 Uiso 0.613(8) 1 calc PR A 1
C43 C 0.4628(6) 0.6391(5) 0.2978(6) 0.079(3) Uani 0.613(8) 1 d PDU A 1
H43 H 0.4347 0.5941 0.2730 0.095 Uiso 0.613(8) 1 calc PR A 1
C38' C 0.4319(9) 0.6676(8) 0.3630(12) 0.063(6) Uani 0.387(8) 1 d PDU A 2
C39' C 0.4665(13) 0.7347(8) 0.3988(13) 0.094(9) Uani 0.387(8) 1 d PDU A 2
H39' H 0.4251 0.7642 0.4164 0.113 Uiso 0.387(8) 1 calc PR A 2
C40' C 0.5613(13) 0.7589(7) 0.4091(11) 0.076(6) Uani 0.387(8) 1 d PDU A 2
H40' H 0.5849 0.8049 0.4337 0.092 Uiso 0.387(8) 1 calc PR A 2
C41' C 0.6215(10) 0.7157(8) 0.3835(13) 0.124(10) Uani 0.387(8) 1 d PDU A 2
H41' H 0.6865 0.7321 0.3905 0.149 Uiso 0.387(8) 1 calc PR A 2
C42' C 0.5870(10) 0.6486(8) 0.3476(13) 0.108(8) Uani 0.387(8) 1 d PDU A 2
H42' H 0.6284 0.6191 0.3300 0.130 Uiso 0.387(8) 1 calc PR A 2
C43' C 0.4922(9) 0.6244(6) 0.3374(9) 0.065(4) Uani 0.387(8) 1 d PDU A 2
H43' H 0.4686 0.5784 0.3128 0.078 Uiso 0.387(8) 1 calc PR A 2
S1A S 0.05948(19) 0.68443(14) 0.00346(15) 0.0745(7) Uani 0.821(5) 1 d PDU B 1
F1A F -0.0024(5) 0.7542(3) 0.1021(3) 0.137(2) Uani 0.821(5) 1 d PDU B 1
F2A F -0.1189(4) 0.7217(3) -0.0054(4) 0.1064(17) Uani 0.821(5) 1 d PDU B 1
F3A F -0.0461(5) 0.6439(3) 0.0863(3) 0.1197(18) Uani 0.821(5) 1 d PDU B 1
O1A O 0.0151(4) 0.6264(3) -0.0520(3) 0.0834(15) Uani 0.821(5) 1 d PDU B 1
O2A O 0.1484(4) 0.6629(3) 0.0693(4) 0.121(2) Uani 0.821(5) 1 d PDU B 1
O3A O 0.0650(4) 0.7522(3) -0.0329(4) 0.1074(19) Uani 0.821(5) 1 d PDU B 1
C1A C -0.0286(5) 0.7008(2) 0.0476(3) 0.0933(16) Uani 0.821(5) 1 d PDU B 1
S1A' S 0.0771(12) 0.6684(8) 0.0089(8) 0.096(2) Uani 0.179(5) 1 d PDU B 2
F1A' F 0.017(2) 0.6789(13) 0.1280(10) 0.122(3) Uani 0.179(5) 1 d PDU B 2
F2A' F -0.1015(12) 0.7032(16) 0.0018(18) 0.108(4) Uani 0.179(5) 1 d PDU B 2
F3A' F -0.0667(16) 0.6085(12) 0.0416(15) 0.123(4) Uani 0.179(5) 1 d PDU B 2
O1A' O 0.024(2) 0.6588(15) -0.0761(8) 0.093(4) Uani 0.179(5) 1 d PDU B 2
O2A' O 0.1593(14) 0.6309(15) 0.0681(17) 0.117(5) Uani 0.179(5) 1 d PDU B 2
O3A' O 0.1197(17) 0.7394(10) 0.0225(16) 0.102(3) Uani 0.179(5) 1 d PDU B 2
C1A' C -0.0160(14) 0.6703(9) 0.0479(9) 0.101(2) Uani 0.179(5) 1 d PDU B 2

loop_
_atom_site_aniso_label
_atom_site_aniso_U_11
_atom_site_aniso_U_22
_atom_site_aniso_U_33
_atom_site_aniso_U_23
_atom_site_aniso_U_13
_atom_site_aniso_U_12
Cu1 0.0218(3) 0.0265(3) 0.0402(3) -0.00618(17) 0.0000(2) 0.00163(15)
S1 0.0370(6) 0.0969(10) 0.0381(6) -0.0066(6) 0.0135(5) -0.0087(6)
O1 0.0300(17) 0.0427(19) 0.065(2) -0.0098(13) -0.0084(16) 0.0004(11)
N1 0.0210(14) 0.0276(14) 0.0329(15) -0.0035(12) 0.0079(12) 0.0011(11)
C2 0.0285(18) 0.0315(18) 0.0338(18) -0.0043(14) 0.0106(15) 0.0041(14)
C3 0.0311(19) 0.0308(18) 0.039(2) -0.0028(15) 0.0128(16) 0.0009(14)
N4 0.0231(14) 0.0329(15) 0.0321(16) -0.0046(12) 0.0076(12) -0.0030(12)
C5 0.0231(16) 0.0306(17) 0.0259(16) -0.0024(13) 0.0063(13) -0.0007(13)
C6 0.0196(17) 0.0314(19) 0.0307(18) -0.0002(13) 0.0077(15) 0.0001(12)
C7 0.0212(16) 0.0318(18) 0.0355(19) 0.0029(14) 0.0120(14) 0.0032(13)
N8 0.0222(14) 0.0308(15) 0.0477(18) 0.0044(13) 0.0142(13) 0.0043(12)
C9 0.0308(19) 0.0297(18) 0.050(2) 0.0042(16) 0.0189(17) 0.0004(14)
C10 0.032(2) 0.036(2) 0.055(2) 0.0055(17) 0.0229(18) 0.0017(15)
N11 0.0236(14) 0.0303(15) 0.0419(17) 0.0028(13) 0.0145(13) 0.0018(12)
C12 0.026(5) 0.041(6) 0.028(4) -0.006(4) 0.007(3) 0.017(4)
C13 0.035(4) 0.064(5) 0.053(5) -0.014(4) 0.013(3) 0.000(3)
C14 0.042(4) 0.098(6) 0.069(6) -0.015(5) 0.027(4) 0.002(4)
C15 0.027(4) 0.062(5) 0.088(6) -0.035(4) 0.013(4) 0.012(3)
C16 0.037(4) 0.072(6) 0.065(6) -0.013(4) 0.003(4) 0.025(4)
C17 0.032(6) 0.037(6) 0.085(8) 0.000(5) 0.008(6) 0.019(5)
C12' 0.052(13) 0.062(15) 0.13(2) -0.009(12) 0.046(13) -0.019(9)
C13' 0.063(12) 0.24(3) 0.078(14) 0.015(15) 0.037(10) 0.053(15)
C14' 0.063(11) 0.18(2) 0.114(16) -0.043(12) 0.042(11) 0.021(12)
C15' 0.082(13) 0.084(13) 0.17(2) -0.063(10) 0.058(12) 0.013(9)
C16' 0.071(15) 0.092(17) 0.22(3) -0.005(17) 0.062(17) 0.012(11)
C17' 0.043(13) 0.078(17) 0.117(19) -0.016(12) 0.018(13) -0.003(11)
C18 0.037(2) 0.0327(19) 0.045(2) -0.0070(16) 0.0164(18) -0.0052(15)
C19 0.096(4) 0.040(3) 0.063(3) -0.002(2) 0.034(3) -0.001(3)
C20 0.103(5) 0.038(3) 0.086(4) -0.001(3) 0.043(4) -0.007(3)
C21 0.069(3) 0.040(2) 0.081(4) -0.017(2) 0.040(3) -0.015(2)
C22 0.053(3) 0.062(3) 0.068(3) -0.027(2) 0.033(3) -0.020(2)
C23 0.048(2) 0.044(2) 0.053(3) -0.0112(19) 0.025(2) -0.0101(18)
C24 0.0222(18) 0.042(2) 0.051(2) -0.0097(18) 0.0080(16) -0.0113(15)
C25 0.030(2) 0.035(2) 0.038(2) 0.0000(14) 0.0171(17) 0.0006(14)
C26 0.040(2) 0.076(3) 0.040(2) -0.010(2) 0.0188(19) -0.025(2)
C27 0.103(4) 0.068(3) 0.059(3) 0.021(3) 0.054(3) 0.048(3)
C28 0.042(4) 0.057(5) 0.063(5) 0.022(4) 0.021(4) 0.011(3)
C28' 0.122(16) 0.101(14) 0.129(17) -0.039(12) 0.099(15) -0.024(12)
O29 0.0180(13) 0.0391(15) 0.0407(16) 0.0064(10) 0.0066(12) 0.0016(9)
C30 0.0241(19) 0.052(2) 0.042(2) 0.0093(17) 0.0035(17) 0.0037(15)
C31 0.0246(19) 0.038(2) 0.076(3) 0.010(2) 0.020(2) 0.0105(16)
C32 0.0291(19) 0.032(2) 0.068(3) 0.0059(18) 0.0198(19) 0.0014(15)
C33 0.062(3) 0.046(3) 0.080(4) 0.022(2) 0.038(3) 0.009(2)
C34 0.070(4) 0.055(3) 0.114(5) 0.036(3) 0.047(4) 0.005(3)
C35 0.042(3) 0.035(3) 0.147(6) 0.017(3) 0.021(3) -0.004(2)
C36 0.056(3) 0.044(3) 0.103(5) -0.011(3) 0.006(3) 0.008(2)
C37 0.059(3) 0.047(3) 0.073(3) -0.002(2) 0.010(3) 0.012(2)
C38 0.043(6) 0.054(6) 0.103(8) 0.027(5) 0.042(5) 0.019(4)
C39 0.043(7) 0.043(5) 0.148(11) 0.033(5) 0.044(7) -0.006(5)
C40 0.052(7) 0.083(7) 0.242(18) 0.090(8) 0.080(10) 0.009(5)
C41 0.065(8) 0.163(12) 0.202(17) 0.115(9) 0.074(10) 0.028(7)
C42 0.049(6) 0.189(11) 0.103(8) 0.095(8) 0.045(6) 0.056(6)
C43 0.049(6) 0.129(9) 0.069(7) 0.033(6) 0.034(5) 0.030(5)
C38' 0.028(7) 0.032(7) 0.140(17) 0.029(8) 0.045(9) -0.004(5)
C39' 0.055(13) 0.043(10) 0.19(3) -0.001(11) 0.055(16) -0.010(9)
C40' 0.057(9) 0.063(10) 0.106(15) -0.001(10) 0.030(10) -0.034(8)
C41' 0.056(11) 0.083(12) 0.25(3) 0.025(12) 0.078(15) -0.012(8)
C42' 0.063(10) 0.133(15) 0.16(2) -0.032(15) 0.076(14) -0.014(10)
C43' 0.044(8) 0.071(9) 0.086(13) 0.020(8) 0.033(8) 0.005(6)
S1A 0.0742(14) 0.0701(14) 0.0655(11) -0.0054(9) 0.0133(10) 0.0070(10)
F1A 0.177(5) 0.118(4) 0.097(4) -0.025(3) 0.033(3) 0.056(4)
F2A 0.115(3) 0.116(4) 0.094(3) 0.033(3) 0.048(3) 0.040(3)
F3A 0.180(5) 0.112(4) 0.075(3) 0.022(3) 0.059(3) 0.039(3)
O1A 0.096(3) 0.097(4) 0.061(3) -0.028(3) 0.035(2) -0.016(3)
O2A 0.115(4) 0.095(4) 0.102(4) -0.027(3) -0.010(3) 0.042(3)
O3A 0.097(4) 0.089(3) 0.123(4) 0.015(3) 0.029(3) -0.007(3)
C1A 0.136(4) 0.082(4) 0.060(3) 0.012(3) 0.038(3) 0.041(3)
S1A' 0.091(4) 0.087(4) 0.083(3) -0.018(4) 0.007(3) 0.002(4)
F1A' 0.160(7) 0.107(6) 0.085(4) 0.005(5) 0.032(4) 0.033(6)
F2A' 0.124(6) 0.113(7) 0.089(6) 0.020(6) 0.045(5) 0.030(6)
F3A' 0.157(8) 0.109(7) 0.097(8) 0.011(6) 0.043(7) 0.001(6)
O1A' 0.095(7) 0.093(7) 0.076(5) -0.015(6) 0.017(5) 0.002(7)
O2A' 0.115(6) 0.092(8) 0.099(8) -0.019(8) -0.004(6) 0.019(7)
O3A' 0.098(6) 0.087(5) 0.091(6) -0.010(5) 0.004(5) 0.001(5)
C1A' 0.127(4) 0.091(4) 0.077(4) 0.013(4) 0.031(3) 0.022(4)

loop_
_atom_type_symbol
_atom_type_description
_atom_type_scat_dispersion_real
_atom_type_scat_dispersion_imag
_atom_type_scat_source
C C 0.0033 0.0016 'International Tables Vol C Tables 4.2.6.8 and 6.1.1.4'
H H 0.0000 0.0000 'International Tables Vol C Tables 4.2.6.8 and 6.1.1.4'
N N 0.0061 0.0033 'International Tables Vol C Tables 4.2.6.8 and 6.1.1.4'
O O 0.0106 0.0060 'International Tables Vol C Tables 4.2.6.8 and 6.1.1.4'
F F 0.0171 0.0103 'International Tables Vol C Tables 4.2.6.8 and 6.1.1.4'
S S 0.1246 0.1234 'International Tables Vol C Tables 4.2.6.8 and 6.1.1.4'
Cl Cl 0.1484 0.1585 'International Tables Vol C Tables 4.2.6.8 and 6.1.1.4'
Cu Cu 0.3201 1.2651 'International Tables Vol C Tables 4.2.6.8 and 6.1.1.4'

loop_
_geom_angle_atom_site_label_1
_geom_angle_atom_site_label_2
_geom_angle_atom_site_label_3
_geom_angle
_geom_angle_site_symmetry_1
O1 Cu1 O1 76.55(18) 3_666
O1 Cu1 N1 174.66(13) 3_666
O1 Cu1 N1 98.34(14) .
O1 Cu1 N11 97.23(15) 3_666
O1 Cu1 N11 173.74(13) .
N1 Cu1 N11 87.90(15) .
O1 Cu1 S1 99.45(11) 3_666
O1 Cu1 S1 92.73(11) .
N1 Cu1 S1 82.20(9) .
N11 Cu1 S1 87.48(9) .
C25 S1 C28 100.2(3) .
C25 S1 C28' 98.5(4) .
C25 S1 Cu1 102.86(13) .
C28 S1 Cu1 90.9(2) .
C28' S1 Cu1 88.5(5) .
Cu1 O1 Cu1 103.44(18) 3_666
C5 N1 C2 107.8(3) .
C5 N1 Cu1 121.9(2) .
C2 N1 Cu1 128.8(2) .
C3 C2 N1 108.6(3) .
C3 C2 C12' 125.8(9) .
N1 C2 C12' 125.3(9) .
C3 C2 C12 130.5(5) .
N1 C2 C12 120.7(4) .
C2 C3 N4 106.5(3) .
C2 C3 C18 131.2(3) .
N4 C3 C18 122.2(3) .
C5 N4 C3 107.8(3) .
C5 N4 C24 130.8(3) .
C3 N4 C24 121.4(3) .
N1 C5 N4 109.3(3) .
N1 C5 C6 124.8(3) .
N4 C5 C6 125.5(3) .
O29 C6 C5 110.2(3) .
O29 C6 C7 109.2(3) .
C5 C6 C7 110.3(3) .
O29 C6 C25 106.6(3) .
C5 C6 C25 110.1(3) .
C7 C6 C25 110.3(3) .
N11 C7 N8 109.8(3) .
N11 C7 C6 124.7(3) .
N8 C7 C6 125.5(3) .
C7 N8 C9 107.9(3) .
C7 N8 C31 131.9(3) .
C9 N8 C31 120.1(3) .
C10 C9 N8 106.5(3) .
C10 C9 C32 130.7(4) .
N8 C9 C32 122.8(3) .
C9 C10 N11 108.5(3) .
C9 C10 C38' 132.7(7) .
N11 C10 C38' 118.8(7) .
C9 C10 C38 123.4(5) .
N11 C10 C38 127.0(5) .
C7 N11 C10 107.3(3) .
C7 N11 Cu1 120.4(2) .
C10 N11 Cu1 128.6(3) .
C13 C12 C17 119.9(3) .
C13 C12 C2 118.2(5) .
C17 C12 C2 121.9(5) .
C12 C13 C14 119.9(3) .
C12 C13 H13 120.0 .
C14 C13 H13 120.0 .
C13 C14 C15 120.1(3) .
C13 C14 H14 119.9 .
C15 C14 H14 119.9 .
C16 C15 C14 120.0(3) .
C16 C15 H15 120.0 .
C14 C15 H15 120.0 .
C15 C16 C17 120.0(3) .
C15 C16 H16 120.0 .
C17 C16 H16 120.0 .
C16 C17 C12 120.1(3) .
C16 C17 H17 119.9 .
C12 C17 H17 119.9 .
C13' C12' C17' 119.9(4) .
C13' C12' C2 122.2(13) .
C17' C12' C2 117.2(13) .
C12' C13' C14' 120.1(4) .
C12' C13' H13' 119.9 .
C14' C13' H13' 120.0 .
C15' C14' C13' 120.0(4) .
C15' C14' H14' 120.0 .
C13' C14' H14' 120.0 .
C16' C15' C14' 120.0(4) .
C16' C15' H15' 120.0 .
C14' C15' H15' 120.0 .
C15' C16' C17' 120.0(4) .
C15' C16' H16' 120.0 .
C17' C16' H16' 120.0 .
C16' C17' C12' 120.0(4) .
C16' C17' H17' 120.0 .
C12' C17' H17' 120.0 .
C19 C18 C23 118.2(4) .
C19 C18 C3 122.6(4) .
C23 C18 C3 119.2(4) .
C18 C19 C20 121.5(5) .
C18 C19 H19 119.2 .
C20 C19 H19 119.2 .
C21 C20 C19 120.1(5) .
C21 C20 H20 120.0 .
C19 C20 H20 120.0 .
C20 C21 C22 119.5(5) .
C20 C21 H21 120.2 .
C22 C21 H21 120.2 .
C23 C22 C21 120.1(5) .
C23 C22 H22 120.0 .
C21 C22 H22 120.0 .
C22 C23 C18 120.2(5) .
C22 C23 H23 119.9 .
C18 C23 H23 119.9 .
N4 C24 H24A 109.5 .
N4 C24 H24B 109.5 .
H24A C24 H24B 109.5 .
N4 C24 H24C 109.5 .
H24A C24 H24C 109.5 .
H24B C24 H24C 109.5 .
C27 C25 C26 107.4(4) .
C27 C25 C6 112.3(3) .
C26 C25 C6 111.8(3) .
C27 C25 S1 106.0(3) .
C26 C25 S1 108.7(3) .
C6 C25 S1 110.4(3) .
C25 C26 H26A 109.5 .
C25 C26 H26B 109.5 .
H26A C26 H26B 109.5 .
C25 C26 H26C 109.5 .
H26A C26 H26C 109.5 .
H26B C26 H26C 109.5 .
C25 C27 H27A 109.5 .
C25 C27 H27B 109.5 .
H27A C27 H27B 109.5 .
C25 C27 H27C 109.5 .
H27A C27 H27C 109.5 .
H27B C27 H27C 109.5 .
S1 C28 H28A 109.5 .
S1 C28 H28B 109.5 .
S1 C28 H28C 109.5 .
S1 C28' H28D 109.5 .
S1 C28' H28E 109.5 .
H28D C28' H28E 109.5 .
S1 C28' H28F 109.5 .
H28D C28' H28F 109.5 .
H28E C28' H28F 109.5 .
C6 O29 C30 115.8(3) .
O29 C30 H30A 109.5 .
O29 C30 H30B 109.5 .
H30A C30 H30B 109.5 .
O29 C30 H30C 109.5 .
H30A C30 H30C 109.5 .
H30B C30 H30C 109.5 .
N8 C31 H31A 109.5 .
N8 C31 H31B 109.5 .
H31A C31 H31B 109.5 .
N8 C31 H31C 109.5 .
H31A C31 H31C 109.5 .
H31B C31 H31C 109.5 .
C33 C32 C37 119.2(4) .
C33 C32 C9 121.9(4) .
C37 C32 C9 118.9(4) .
C32 C33 C34 119.5(6) .
C32 C33 H33 120.2 .
C34 C33 H33 120.2 .
C35 C34 C33 120.8(6) .
C35 C34 H34 119.6 .
C33 C34 H34 119.6 .
C34 C35 C36 120.0(5) .
C34 C35 H35 120.0 .
C36 C35 H35 120.0 .
C37 C36 C35 120.1(6) .
C37 C36 H36 120.0 .
C35 C36 H36 120.0 .
C36 C37 C32 120.2(6) .
C36 C37 H37 119.9 .
C32 C37 H37 119.9 .
C39 C38 C43 119.9(4) .
C39 C38 C10 121.2(6) .
C43 C38 C10 118.8(7) .
C38 C39 C40 120.2(4) .
C38 C39 H39 119.9 .
C40 C39 H39 119.9 .
C39 C40 C41 119.8(4) .
C39 C40 H40 120.1 .
C41 C40 H40 120.1 .
C42 C41 C40 120.2(4) .
C42 C41 H41 119.9 .
C40 C41 H41 119.9 .
C43 C42 C41 119.8(4) .
C43 C42 H42 120.1 .
C41 C42 H42 120.1 .
C42 C43 C38 120.1(4) .
C42 C43 H43 120.0 .
C38 C43 H43 120.0 .
C39' C38' C43' 120.0(4) .
C39' C38' C10 117.6(10) .
C43' C38' C10 122.4(10) .
C38' C39' C40' 120.2(4) .
C38' C39' H39' 119.9 .
C40' C39' H39' 119.9 .
C41' C40' C39' 119.7(4) .
C41' C40' H40' 120.1 .
C39' C40' H40' 120.1 .
C40' C41' C42' 120.2(4) .
C40' C41' H41' 119.9 .
C42' C41' H41' 119.9 .
C43' C42' C41' 120.1(4) .
C43' C42' H42' 120.0 .
C41' C42' H42' 120.0 .
C42' C43' C38' 119.9(4) .
C42' C43' H43' 120.1 .
C38' C43' H43' 120.1 .
O2A S1A O3A 115.3(4) .
O2A S1A O1A 112.6(4) .
O3A S1A O1A 115.1(4) .
O2A S1A C1A 104.7(3) .
O3A S1A C1A 103.8(3) .
O1A S1A C1A 103.4(3) .
F1A C1A F3A 104.6(5) .
F1A C1A F2A 103.1(5) .
F3A C1A F2A 105.0(6) .
F1A C1A S1A 114.0(5) .
F3A C1A S1A 114.8(5) .
F2A C1A S1A 114.1(4) .
O2A' S1A' O3A' 97.8(17) .
O2A' S1A' O1A' 133(2) .
O3A' S1A' O1A' 108.0(17) .
O2A' S1A' C1A' 105.3(9) .
O3A' S1A' C1A' 105.4(9) .
O1A' S1A' C1A' 105.0(9) .
F2A' C1A' F3A' 89.1(18) .
F2A' C1A' F1A' 117(2) .
F3A' C1A' F1A' 98.0(18) .
F2A' C1A' S1A' 116.0(12) .
F3A' C1A' S1A' 116.0(12) .
F1A' C1A' S1A' 115.6(12) .

loop_
_geom_bond_atom_site_label_1
_geom_bond_atom_site_label_2
_geom_bond_distance
_geom_bond_site_symmetry_2
Cu1 O1 1.917(3) 3_666
Cu1 O1 1.931(3) .
Cu1 N1 1.950(3) .
Cu1 N11 1.959(3) .
Cu1 S1 2.8683(13) .
S1 C25 1.795(4) .
S1 C28 1.960(7) .
S1 C28' 1.969(8) .
O1 Cu1 1.917(3) 3_666
N1 C5 1.328(4) .
N1 C2 1.386(5) .
C2 C3 1.354(5) .
C2 C12' 1.465(12) .
C2 C12 1.494(6) .
C3 N4 1.392(5) .
C3 C18 1.477(5) .
N4 C5 1.360(5) .
N4 C24 1.480(4) .
C5 C6 1.530(5) .
C6 O29 1.413(5) .
C6 C7 1.543(5) .
C6 C25 1.599(5) .
C7 N11 1.327(5) .
C7 N8 1.350(5) .
N8 C9 1.387(5) .
N8 C31 1.479(5) .
C9 C10 1.356(5) .
C9 C32 1.477(5) .
C10 N11 1.387(5) .
C10 C38' 1.476(10) .
C10 C38 1.489(8) .
C12 C13 1.383(4) .
C12 C17 1.386(4) .
C13 C14 1.384(4) .
C13 H13 0.9500 .
C14 C15 1.385(4) .
C14 H14 0.9500 .
C15 C16 1.382(4) .
C15 H15 0.9500 .
C16 C17 1.384(4) .
C16 H16 0.9500 .
C17 H17 0.9500 .
C12' C13' 1.383(4) .
C12' C17' 1.384(4) .
C13' C14' 1.384(4) .
C13' H13' 0.9500 .
C14' C15' 1.383(4) .
C14' H14' 0.9500 .
C15' C16' 1.383(4) .
C15' H15' 0.9500 .
C16' C17' 1.384(4) .
C16' H16' 0.9500 .
C17' H17' 0.9500 .
C18 C19 1.361(7) .
C18 C23 1.389(6) .
C19 C20 1.383(7) .
C19 H19 0.9500 .
C20 C21 1.349(8) .
C20 H20 0.9500 .
C21 C22 1.386(8) .
C21 H21 0.9500 .
C22 C23 1.378(6) .
C22 H22 0.9500 .
C23 H23 0.9500 .
C24 H24A 0.9800 .
C24 H24B 0.9800 .
C24 H24C 0.9800 .
C25 C27 1.561(6) .
C25 C26 1.592(6) .
C26 H26A 0.9800 .
C26 H26B 0.9800 .
C26 H26C 0.9800 .
C27 H27A 0.9800 .
C27 H27B 0.9800 .
C27 H27C 0.9800 .
C28 H28A 0.9800 .
C28 H28B 0.9800 .
C28 H28C 0.9800 .
C28' H28D 0.9800 .
C28' H28E 0.9800 .
C28' H28F 0.9800 .
O29 C30 1.440(5) .
C30 H30A 0.9800 .
C30 H30B 0.9800 .
C30 H30C 0.9800 .
C31 H31A 0.9800 .
C31 H31B 0.9800 .
C31 H31C 0.9800 .
C32 C33 1.366(7) .
C32 C37 1.396(7) .
C33 C34 1.389(7) .
C33 H33 0.9500 .
C34 C35 1.351(10) .
C34 H34 0.9500 .
C35 C36 1.370(10) .
C35 H35 0.9500 .
C36 C37 1.366(7) .
C36 H36 0.9500 .
C37 H37 0.9500 .
C38 C39 1.385(4) .
C38 C43 1.389(4) .
C39 C40 1.386(4) .
C39 H39 0.9500 .
C40 C41 1.386(4) .
C40 H40 0.9500 .
C41 C42 1.386(4) .
C41 H41 0.9500 .
C42 C43 1.386(4) .
C42 H42 0.9500 .
C43 H43 0.9500 .
C38' C39' 1.386(4) .
C38' C43' 1.388(4) .
C39' C40' 1.387(4) .
C39' H39' 0.9500 .
C40' C41' 1.386(4) .
C40' H40' 0.9500 .
C41' C42' 1.386(4) .
C41' H41' 0.9500 .
C42' C43' 1.386(4) .
C42' H42' 0.9500 .
C43' H43' 0.9500 .
S1A O2A 1.416(4) .
S1A O3A 1.419(4) .
S1A O1A 1.423(4) .
S1A C1A 1.778(9) .
F1A C1A 1.328(5) .
F2A C1A 1.333(5) .
F3A C1A 1.332(5) .
S1A' O2A' 1.420(4) .
S1A' O3A' 1.420(4) .
S1A' O1A' 1.420(4) .
S1A' C1A' 1.75(2) .
F1A' C1A' 1.332(6) .
F2A' C1A' 1.331(6) .
F3A' C1A' 1.331(6) .

loop_
_geom_torsion_atom_site_label_1
_geom_torsion_atom_site_label_2
_geom_torsion_atom_site_label_3
_geom_torsion_atom_site_label_4
_geom_torsion
_geom_torsion_site_symmetry_1
_geom_torsion_site_symmetry_4
O1 Cu1 S1 C25 137.23(16) 3_666 .
O1 Cu1 S1 C25 -145.96(15) . .
N1 Cu1 S1 C25 -47.91(15) . .
N11 Cu1 S1 C25 40.31(15) . .
O1 Cu1 S1 C28 -122.1(3) 3_666 .
O1 Cu1 S1 C28 -45.3(3) . .
N1 Cu1 S1 C28 52.8(3) . .
N11 Cu1 S1 C28 141.0(3) . .
O1 Cu1 S1 C28' 38.9(5) 3_666 .
O1 Cu1 S1 C28' 115.7(5) . .
N1 Cu1 S1 C28' -146.2(5) . .
N11 Cu1 S1 C28' -58.0(5) . .
N1 Cu1 O1 Cu1 178.42(14) . 3_666
S1 Cu1 O1 Cu1 -99.07(13) . 3_666
O1 Cu1 N1 C5 137.2(3) . .
N11 Cu1 N1 C5 -42.2(3) . .
S1 Cu1 N1 C5 45.6(3) . .
O1 Cu1 N1 C2 -27.1(3) . .
N11 Cu1 N1 C2 153.5(3) . .
S1 Cu1 N1 C2 -118.7(3) . .
C5 N1 C2 C3 0.4(4) . .
Cu1 N1 C2 C3 166.4(3) . .
C5 N1 C2 C12' 174.7(10) . .
Cu1 N1 C2 C12' -19.3(11) . .
C5 N1 C2 C12 175.9(4) . .
Cu1 N1 C2 C12 -18.1(6) . .
N1 C2 C3 N4 -0.7(4) . .
C12' C2 C3 N4 -175.0(10) . .
C12 C2 C3 N4 -175.6(5) . .
N1 C2 C3 C18 176.7(4) . .
C12' C2 C3 C18 2.4(12) . .
C12 C2 C3 C18 1.8(8) . .
C2 C3 N4 C5 0.8(4) . .
C18 C3 N4 C5 -176.9(3) . .
C2 C3 N4 C24 -179.6(3) . .
C18 C3 N4 C24 2.7(6) . .
C2 N1 C5 N4 0.1(4) . .
Cu1 N1 C5 N4 -167.1(2) . .
C2 N1 C5 C6 173.7(3) . .
Cu1 N1 C5 C6 6.5(5) . .
C3 N4 C5 N1 -0.5(4) . .
C24 N4 C5 N1 179.9(4) . .
C3 N4 C5 C6 -174.1(3) . .
C24 N4 C5 C6 6.3(6) . .
N1 C5 C6 O29 156.5(3) . .
N4 C5 C6 O29 -31.0(5) . .
N1 C5 C6 C7 35.8(5) . .
N4 C5 C6 C7 -151.6(3) . .
N1 C5 C6 C25 -86.2(4) . .
N4 C5 C6 C25 86.4(4) . .
O29 C6 C7 N11 -149.5(3) . .
C5 C6 C7 N11 -28.3(5) . .
C25 C6 C7 N11 93.7(4) . .
O29 C6 C7 N8 32.6(5) . .
C5 C6 C7 N8 153.8(3) . .
C25 C6 C7 N8 -84.2(4) . .
N11 C7 N8 C9 0.9(4) . .
C6 C7 N8 C9 179.0(4) . .
N11 C7 N8 C31 178.3(4) . .
C6 C7 N8 C31 -3.6(7) . .
C7 N8 C9 C10 0.3(5) . .
C31 N8 C9 C10 -177.5(4) . .
C7 N8 C9 C32 178.4(4) . .
C31 N8 C9 C32 0.7(6) . .
N8 C9 C10 N11 -1.3(5) . .
C32 C9 C10 N11 -179.2(4) . .
N8 C9 C10 C38' 179.6(11) . .
C32 C9 C10 C38' 1.6(13) . .
N8 C9 C10 C38 167.4(6) . .
C32 C9 C10 C38 -10.5(9) . .
N8 C7 N11 C10 -1.7(4) . .
C6 C7 N11 C10 -179.8(3) . .
N8 C7 N11 Cu1 158.3(3) . .
C6 C7 N11 Cu1 -19.9(5) . .
C9 C10 N11 C7 1.8(5) . .
C38' C10 N11 C7 -178.9(9) . .
C38 C10 N11 C7 -166.3(7) . .
C9 C10 N11 Cu1 -156.0(3) . .
C38' C10 N11 Cu1 23.3(10) . .
C38 C10 N11 Cu1 35.9(8) . .
O1 Cu1 N11 C7 -133.0(3) 3_666 .
N1 Cu1 N11 C7 48.5(3) . .
S1 Cu1 N11 C7 -33.8(3) . .
O1 Cu1 N11 C10 22.3(3) 3_666 .
N1 Cu1 N11 C10 -156.2(3) . .
S1 Cu1 N11 C10 121.5(3) . .
C3 C2 C12 C13 127.3(6) . .
N1 C2 C12 C13 -47.1(7) . .
C3 C2 C12 C17 -54.7(7) . .
N1 C2 C12 C17 130.9(5) . .
C17 C12 C13 C14 -0.1(2) . .
C2 C12 C13 C14 178.0(6) . .
C12 C13 C14 C15 -0.3(2) . .
C13 C14 C15 C16 0.7(5) . .
C14 C15 C16 C17 -0.7(7) . .
C15 C16 C17 C12 0.3(7) . .
C13 C12 C17 C16 0.2(5) . .
C2 C12 C17 C16 -177.9(7) . .
C3 C2 C12' C13' 99.2(13) . .
N1 C2 C12' C13' -74.2(15) . .
C12 C2 C12' C13' -87(12) . .
C3 C2 C12' C17' -71.2(12) . .
N1 C2 C12' C17' 115.4(10) . .
C12 C2 C12' C17' 103(12) . .
C17' C12' C13' C14' -0.1(2) . .
C2 C12' C13' C14' -170.2(16) . .
C12' C13' C14' C15' 0.0(2) . .
C13' C14' C15' C16' 0.0(5) . .
C14' C15' C16' C17' 0.2(7) . .
C15' C16' C17' C12' -0.2(7) . .
C13' C12' C17' C16' 0.2(5) . .
C2 C12' C17' C16' 170.8(16) . .
C2 C3 C18 C19 68.5(7) . .
N4 C3 C18 C19 -114.5(5) . .
C2 C3 C18 C23 -113.0(5) . .
N4 C3 C18 C23 64.0(5) . .
C23 C18 C19 C20 5.7(8) . .
C3 C18 C19 C20 -175.8(5) . .
C18 C19 C20 C21 -0.9(10) . .
C19 C20 C21 C22 -4.8(9) . .
C20 C21 C22 C23 5.6(8) . .
C21 C22 C23 C18 -0.8(7) . .
C19 C18 C23 C22 -4.8(7) . .
C3 C18 C23 C22 176.7(4) . .
O29 C6 C25 C27 -63.2(4) . .
C5 C6 C25 C27 177.2(4) . .
C7 C6 C25 C27 55.2(5) . .
O29 C6 C25 C26 57.6(4) . .
C5 C6 C25 C26 -61.9(4) . .
C7 C6 C25 C26 176.0(3) . .
O29 C6 C25 S1 178.7(2) . .
C5 C6 C25 S1 59.1(3) . .
C7 C6 C25 S1 -62.9(3) . .
C28 S1 C25 C27 147.3(4) . .
C28' S1 C25 C27 -29.0(6) . .
Cu1 S1 C25 C27 -119.3(3) . .
C28 S1 C25 C26 32.1(4) . .
C28' S1 C25 C26 -144.2(5) . .
Cu1 S1 C25 C26 125.5(3) . .
C28 S1 C25 C6 -90.8(3) . .
C28' S1 C25 C6 92.9(5) . .
Cu1 S1 C25 C6 2.5(2) . .
C5 C6 O29 C30 -61.1(4) . .
C7 C6 O29 C30 60.2(4) . .
C25 C6 O29 C30 179.4(3) . .
C10 C9 C32 C33 79.3(7) . .
N8 C9 C32 C33 -98.4(5) . .
C10 C9 C32 C37 -101.2(6) . .
N8 C9 C32 C37 81.2(6) . .
C37 C32 C33 C34 1.9(7) . .
C9 C32 C33 C34 -178.6(5) . .
C32 C33 C34 C35 0.3(8) . .
C33 C34 C35 C36 -3.0(9) . .
C34 C35 C36 C37 3.6(9) . .
C35 C36 C37 C32 -1.4(8) . .
C33 C32 C37 C36 -1.3(7) . .
C9 C32 C37 C36 179.1(5) . .
C9 C10 C38 C39 53.7(8) . .
N11 C10 C38 C39 -139.8(6) . .
C9 C10 C38 C43 -122.0(7) . .
N11 C10 C38 C43 44.5(11) . .
C43 C38 C39 C40 0.1(2) . .
C10 C38 C39 C40 -175.5(10) . .
C38 C39 C40 C41 0.1(2) . .
C39 C40 C41 C42 -0.1(5) . .
C40 C41 C42 C43 -0.1(7) . .
C41 C42 C43 C38 0.3(7) . .
C39 C38 C43 C42 -0.4(5) . .
C10 C38 C43 C42 175.4(9) . .
C9 C10 C38' C39' 37.0(14) . .
N11 C10 C38' C39' -142.2(7) . .
C9 C10 C38' C43' -139.3(10) . .
N11 C10 C38' C43' 41.6(17) . .
C43' C38' C39' C40' 0.0(2) . .
C10 C38' C39' C40' -176.4(16) . .
C38' C39' C40' C41' 0.0(2) . .
C39' C40' C41' C42' 0.1(5) . .
C40' C41' C42' C43' -0.1(7) . .
C41' C42' C43' C38' 0.1(7) . .
C39' C38' C43' C42' 0.0(5) . .
C10 C38' C43' C42' 176.2(17) . .
O2A S1A C1A F1A 62.3(4) . .
O3A S1A C1A F1A -59.1(4) . .
O1A S1A C1A F1A -179.62(15) . .
O2A S1A C1A F3A -58.4(4) . .
O3A S1A C1A F3A -179.72(16) . .
O1A S1A C1A F3A 59.7(4) . .
O2A S1A C1A F2A -179.66(16) . .
O3A S1A C1A F2A 59.0(4) . .
O1A S1A C1A F2A -61.6(4) . .
O2A' S1A' C1A' F2A' -179.90(17) . .
O3A' S1A' C1A' F2A' 77.3(18) . .
O1A' S1A' C1A' F2A' -37(2) . .
O2A' S1A' C1A' F3A' -77.2(18) . .
O3A' S1A' C1A' F3A' 179.96(17) . .
O1A' S1A' C1A' F3A' 66.0(19) . .
O2A' S1A' C1A' F1A' 37(2) . .
O3A' S1A' C1A' F1A' -66.1(19) . .
O1A' S1A' C1A' F1A' 179.99(17) . .
